data_4070315
loop_
_publ_author_name
'Welch, Kevin D.'
'Harrison, Daniel P.'
'Sabat, Michal'
'Hejazi, Emily Z.'
'Parr, Brendan T.'
'Fanelli, Matthew G.'
'Gianfrancesco, Nicole A.'
'Nagra, Dalsher S.'
'Myers, William H.'
'Harman, W. Dean'

_publ_section_title
;
 Michael&#x2212;Aldol Ring Closures with Dihapto-Coordinated Pyrrole
 Complexes and the Synthesis of Tetrahydroindole Cores
;
_journal_issue 20
_journal_name_full Organometallics
_journal_page_first 5960
_journal_paper_doi 10.1021/om900714r
_journal_volume 28
_journal_year 2009
_chemical_formula_sum 'C24 H36 B N8 O3 P W'
_chemical_formula_weight 710.24
_chemical_name_systematic
; 
 ? 
;
_space_group_IT_number 14
_symmetry_cell_setting monoclinic
_symmetry_space_group_name_Hall '-P 2yn'
_symmetry_space_group_name_H-M 'P 1 21/n 1'
_atom_sites_solution_hydrogens geom
_atom_sites_solution_primary direct
_atom_sites_solution_secondary difmap
_audit_creation_method SHELXL-97
_cell_angle_alpha 90.00
_cell_angle_beta 90.92(3)
_cell_angle_gamma 90.00
_cell_formula_units_Z 4
_cell_length_a 11.060(2)
_cell_length_b 11.610(2)
_cell_length_c 22.088(4)
_cell_measurement_reflns_used 7905
_cell_measurement_temperature 153(2)
_cell_measurement_theta_max 17.421
_cell_measurement_theta_min 2.698
_cell_volume 2835.9(9)
_computing_cell_refinement 'Bruker XSCANS'
_computing_data_collection 'Bruker XSCANS'
_computing_data_reduction 'Bruker SHELXTL'
_computing_molecular_graphics 'Bruker SHELXTL'
_computing_publication_material 'Bruker SHELXTL'
_computing_structure_refinement 'SHELXL-97 (Sheldrick, 1997)'
_computing_structure_solution 'SHELXS-97 (Sheldrick, 1990)'
_diffrn_ambient_temperature 153(2)
_diffrn_measured_fraction_theta_full 0.972
_diffrn_measured_fraction_theta_max 0.972
_diffrn_measurement_device_type 'Bruker SMART APEX CCD diffractometer'
_diffrn_measurement_method 'omega and phi scans'
_diffrn_radiation_monochromator graphite
_diffrn_radiation_source 'fine-focus sealed tube'
_diffrn_radiation_type MoK\a
_diffrn_radiation_wavelength 0.71073
_diffrn_reflns_av_R_equivalents 0.0206
_diffrn_reflns_av_sigmaI/netI 0.0287
_diffrn_reflns_limit_h_max 18
_diffrn_reflns_limit_h_min -18
_diffrn_reflns_limit_k_max 18
_diffrn_reflns_limit_k_min -18
_diffrn_reflns_limit_l_max 36
_diffrn_reflns_limit_l_min -36
_diffrn_reflns_number 25995
_diffrn_reflns_theta_full 36.43
_diffrn_reflns_theta_max 36.43
_diffrn_reflns_theta_min 2.05
_exptl_absorpt_coefficient_mu 4.171
_exptl_absorpt_correction_T_max 0.89743
_exptl_absorpt_correction_T_min 0.56871
_exptl_absorpt_correction_type empirical
_exptl_absorpt_process_details 'Bruker SADABS'
_exptl_crystal_colour orange
_exptl_crystal_density_diffrn 1.664
_exptl_crystal_density_method 'not measured'
_exptl_crystal_description needle
_exptl_crystal_F_000 1416
_exptl_crystal_size_max 0.31
_exptl_crystal_size_mid 0.12
_exptl_crystal_size_min 0.11
_refine_diff_density_max 1.713
_refine_diff_density_min -1.539
_refine_diff_density_rms 0.116
_refine_ls_extinction_coef none
_refine_ls_extinction_method none
_refine_ls_goodness_of_fit_ref 1.027
_refine_ls_hydrogen_treatment mixed
_refine_ls_matrix_type full
_refine_ls_number_parameters 479
_refine_ls_number_reflns 13485
_refine_ls_number_restraints 0
_refine_ls_restrained_S_all 1.027
_refine_ls_R_factor_all 0.0332
_refine_ls_R_factor_gt 0.0256
_refine_ls_shift/su_max 0.001
_refine_ls_shift/su_mean 0.000
_refine_ls_structure_factor_coef Fsqd
_refine_ls_weighting_details 'calc w=1/[\s^2^(Fo^2^)+(0.0338P)^2^+0.0000P] where P=(Fo^2^+2Fc^2^)/3'
_refine_ls_weighting_scheme calc
_refine_ls_wR_factor_gt 0.0622
_refine_ls_wR_factor_ref 0.0641
_reflns_number_gt 11434
_reflns_number_total 13485
_reflns_threshold_expression >2sigma(I)
_cod_data_source_file om900714r_si_001.cif
_cod_data_source_block C22H33BN8O2PW-acetone
_cod_depositor_comments
;
The following automatic conversions were performed:

'_symmetry_cell_setting' value 'Monoclinic' changed to 'monoclinic'
according to /home/saulius/struct/CIF-dictionaries/cif_core.dic
dictionary named 'cif_core.dic' version 2.4.2 from 2011-04-26.

Automatic conversion script
Id: cif_fix_values 1715 2011-07-08 13:25:40Z adriana 
;
_cod_original_cell_volume 2835.9(10)
_cod_original_sg_symbol_H-M P2(1)/n
_cod_database_code 4070315

loop_
_symmetry_equiv_pos_as_xyz
'x, y, z'
'-x+1/2, y+1/2, -z+1/2'
'-x, -y, -z'
'x-1/2, -y-1/2, z-1/2'

loop_
_atom_site_label
_atom_site_type_symbol
_atom_site_fract_x
_atom_site_fract_y
_atom_site_fract_z
_atom_site_U_iso_or_equiv
_atom_site_adp_type
_atom_site_occupancy
_atom_site_symmetry_multiplicity
_atom_site_calc_flag
W W 0.484375(5) 0.184048(5) 0.178943(3) 0.01523(2) Uani 1 1 d
P P 0.67413(4) 0.09766(4) 0.22195(2) 0.01830(8) Uani 1 1 d
O1 O 0.69646(13) 0.49299(14) -0.03485(6) 0.0259(3) Uani 1 1 d
O2 O 0.55368(12) 0.42559(12) 0.21353(7) 0.0253(3) Uani 1 1 d
O3 O 0.1087(10) 0.9848(10) 0.0416(6) 0.329(8) Uani 1 1 d
N1 N 0.48178(14) 0.34706(15) 0.06738(7) 0.0202(3) Uani 1 1 d
N2 N 0.28570(14) 0.20050(14) 0.16971(8) 0.0215(3) Uani 1 1 d
N3 N 0.21230(14) 0.12387(15) 0.19886(9) 0.0288(4) Uani 1 1 d
N4 N 0.43499(13) -0.00187(14) 0.16456(8) 0.0224(3) Uani 1 1 d
N5 N 0.34635(15) -0.04946(15) 0.19875(9) 0.0283(3) Uani 1 1 d
N6 N 0.42644(15) 0.16072(15) 0.27304(7) 0.0226(3) Uani 1 1 d
N7 N 0.34073(16) 0.08375(15) 0.28926(9) 0.0286(4) Uani 1 1 d
N8 N 0.52413(13) 0.32745(12) 0.19870(7) 0.0171(2) Uani 1 1 d
C2 C 0.47893(16) 0.22279(17) 0.08059(8) 0.0200(3) Uani 1 1 d
C3 C 0.60052(16) 0.18526(16) 0.09729(8) 0.0197(3) Uani 1 1 d
C4 C 0.68210(16) 0.29044(17) 0.09154(8) 0.0201(3) Uani 1 1 d
C5 C 0.59019(15) 0.38262(16) 0.07603(7) 0.0186(3) Uani 1 1 d
C6 C 0.63409(16) 0.50406(17) 0.06960(8) 0.0207(3) Uani 1 1 d
C7 C 0.74151(16) 0.50935(17) 0.02565(8) 0.0219(3) Uani 1 1 d
C8 C 0.83254(17) 0.41204(19) 0.03774(9) 0.0247(4) Uani 1 1 d
C9 C 0.77506(18) 0.29159(19) 0.04050(9) 0.0244(3) Uani 1 1 d
C10 C 0.80493(19) 0.62559(19) 0.03163(10) 0.0288(4) Uani 1 1 d
C11 C 0.3983(2) 0.1543(2) 0.03829(9) 0.0278(4) Uani 1 1 d
C12 C 0.09588(19) 0.1528(2) 0.18855(14) 0.0378(5) Uani 1 1 d
C13 C 0.09209(19) 0.2493(2) 0.15232(12) 0.0359(5) Uani 1 1 d
C14 C 0.21308(18) 0.27597(18) 0.14157(10) 0.0256(4) Uani 1 1 d
C15 C 0.3380(2) -0.1627(2) 0.18744(13) 0.0358(5) Uani 1 1 d
C16 C 0.4233(2) -0.19164(19) 0.14509(14) 0.0359(5) Uani 1 1 d
C17 C 0.48147(18) -0.08877(18) 0.13236(10) 0.0275(4) Uani 1 1 d
C18 C 0.3256(2) 0.0908(2) 0.35028(11) 0.0387(6) Uani 1 1 d
C19 C 0.4027(3) 0.1719(2) 0.37334(11) 0.0376(6) Uani 1 1 d
C20 C 0.4635(2) 0.2150(2) 0.32379(9) 0.0288(4) Uani 1 1 d
C22 C 0.64285(17) -0.01194(18) 0.27862(9) 0.0246(3) Uani 1 1 d
C23 C 0.7771(2) 0.19243(19) 0.26284(12) 0.0308(4) Uani 1 1 d
C24 C 0.77875(18) 0.0223(2) 0.17272(10) 0.0272(4) Uani 1 1 d
C25 C 0.0014(13) 0.9608(9) 0.0297(4) 0.161(4) Uani 1 1 d
C26 C -0.0783(7) 0.8979(7) 0.0640(4) 0.145(3) Uani 1 1 d
B1 B 0.2647(2) 0.0259(2) 0.23926(13) 0.0307(5) Uani 1 1 d
H1B H 0.197(2) -0.022(2) 0.2557(12) 0.029(7) Uiso 1 1 d
H1O H 0.643(3) 0.549(3) -0.0449(15) 0.052(9) Uiso 1 1 d
H3 H 0.626(3) 0.113(3) 0.0802(13) 0.032(7) Uiso 1 1 d
H4 H 0.724(2) 0.3079(19) 0.1258(12) 0.017(6) Uiso 1 1 d
H6A H 0.570(2) 0.556(2) 0.0562(11) 0.020(6) Uiso 1 1 d
H6B H 0.655(2) 0.534(2) 0.1079(12) 0.026(6) Uiso 1 1 d
H8A H 0.876(2) 0.432(2) 0.0751(11) 0.017(5) Uiso 1 1 d
H8B H 0.890(2) 0.417(2) 0.0078(12) 0.025(6) Uiso 1 1 d
H9A H 0.836(2) 0.230(2) 0.0472(11) 0.021(6) Uiso 1 1 d
H9B H 0.735(2) 0.274(2) 0.0023(12) 0.025(6) Uiso 1 1 d
H10A H 0.868(3) 0.632(3) -0.0025(14) 0.041(8) Uiso 1 1 d
H10B H 0.840(2) 0.632(2) 0.0726(12) 0.031(7) Uiso 1 1 d
H10C H 0.754(3) 0.697(3) 0.0277(15) 0.041(9) Uiso 1 1 d
H11A H 0.416(3) 0.167(2) -0.0049(14) 0.030(7) Uiso 1 1 d
H11B H 0.414(3) 0.076(3) 0.0462(13) 0.039(8) Uiso 1 1 d
H11C H 0.313(3) 0.168(2) 0.0443(14) 0.037(8) Uiso 1 1 d
H12 H 0.037(3) 0.110(3) 0.2073(14) 0.048(9) Uiso 1 1 d
H13 H 0.023(3) 0.289(3) 0.1352(15) 0.050(9) Uiso 1 1 d
H14 H 0.247(2) 0.333(2) 0.1222(12) 0.022(6) Uiso 1 1 d
H15 H 0.279(3) -0.212(3) 0.2087(14) 0.039(8) Uiso 1 1 d
H16 H 0.437(3) -0.254(3) 0.1255(13) 0.038(8) Uiso 1 1 d
H17 H 0.544(2) -0.078(2) 0.1072(11) 0.019(5) Uiso 1 1 d
H18 H 0.266(3) 0.044(3) 0.3605(16) 0.054(10) Uiso 1 1 d
H19 H 0.416(4) 0.191(3) 0.422(2) 0.090(16) Uiso 1 1 d
H20 H 0.523(2) 0.276(3) 0.3190(12) 0.040(9) Uiso 1 1 d
H22A H 0.589(3) -0.064(2) 0.2619(13) 0.034(7) Uiso 1 1 d
H22B H 0.603(2) 0.029(2) 0.3130(12) 0.028(6) Uiso 1 1 d
H22C H 0.722(2) -0.043(2) 0.2930(11) 0.024(6) Uiso 1 1 d
H23A H 0.841(2) 0.145(2) 0.2817(12) 0.028(6) Uiso 1 1 d
H23B H 0.730(3) 0.239(3) 0.2893(14) 0.044(8) Uiso 1 1 d
H23C H 0.813(3) 0.239(3) 0.2355(15) 0.047(9) Uiso 1 1 d
H24A H 0.742(3) -0.040(3) 0.1496(17) 0.063(10) Uiso 1 1 d
H24B H 0.816(3) 0.070(3) 0.1441(14) 0.042(8) Uiso 1 1 d
H24C H 0.847(2) -0.017(2) 0.1961(12) 0.029(7) Uiso 1 1 d

loop_
_atom_site_aniso_label
_atom_site_aniso_U_11
_atom_site_aniso_U_22
_atom_site_aniso_U_33
_atom_site_aniso_U_23
_atom_site_aniso_U_13
_atom_site_aniso_U_12
W 0.01433(3) 0.01435(4) 0.01698(3) 0.00214(2) -0.00014(2) -0.00030(2)
P 0.01625(16) 0.0165(2) 0.02208(19) 0.00335(16) -0.00066(14) 0.00058(14)
O1 0.0258(6) 0.0344(8) 0.0176(6) 0.0041(5) 0.0013(5) 0.0038(6)
O2 0.0245(6) 0.0199(6) 0.0316(7) -0.0067(5) 0.0008(5) -0.0046(5)
O3 0.273(12) 0.303(12) 0.414(16) -0.110(11) 0.067(11) -0.170(10)
N1 0.0222(6) 0.0221(7) 0.0162(6) 0.0021(5) -0.0015(5) -0.0001(5)
N2 0.0164(6) 0.0179(7) 0.0302(8) 0.0016(6) -0.0006(5) -0.0005(5)
N3 0.0155(6) 0.0212(8) 0.0500(11) 0.0037(7) 0.0045(6) -0.0008(5)
N4 0.0170(6) 0.0171(7) 0.0331(8) 0.0010(6) 0.0015(5) -0.0012(5)
N5 0.0202(6) 0.0179(7) 0.0468(10) 0.0044(7) 0.0066(6) -0.0017(6)
N6 0.0220(6) 0.0223(7) 0.0237(7) 0.0070(6) 0.0055(5) 0.0043(6)
N7 0.0291(8) 0.0223(8) 0.0349(9) 0.0111(7) 0.0150(7) 0.0056(6)
N8 0.0162(5) 0.0176(7) 0.0176(6) 0.0017(5) -0.0007(5) 0.0001(5)
C2 0.0219(7) 0.0201(8) 0.0178(7) 0.0010(6) -0.0029(5) -0.0011(6)
C3 0.0202(7) 0.0206(8) 0.0183(7) -0.0004(6) 0.0023(5) 0.0011(6)
C4 0.0199(7) 0.0222(8) 0.0182(7) 0.0025(6) 0.0019(6) 0.0011(6)
C5 0.0208(7) 0.0204(8) 0.0146(6) 0.0021(6) 0.0010(5) 0.0009(6)
C6 0.0207(7) 0.0230(8) 0.0183(7) 0.0033(6) 0.0012(6) 0.0003(6)
C7 0.0196(7) 0.0266(9) 0.0195(7) 0.0051(6) 0.0009(6) -0.0017(6)
C8 0.0198(7) 0.0317(10) 0.0226(8) 0.0058(7) 0.0024(6) 0.0010(7)
C9 0.0224(7) 0.0276(9) 0.0232(8) 0.0023(7) 0.0052(6) 0.0041(7)
C10 0.0239(8) 0.0282(10) 0.0341(10) 0.0090(8) -0.0028(7) -0.0063(7)
C11 0.0337(10) 0.0251(10) 0.0243(8) -0.0034(7) -0.0081(7) -0.0026(8)
C12 0.0170(8) 0.0317(11) 0.0647(16) -0.0031(11) 0.0022(9) -0.0008(8)
C13 0.0212(8) 0.0347(12) 0.0514(13) -0.0056(10) -0.0078(8) 0.0076(8)
C14 0.0239(8) 0.0214(9) 0.0314(9) -0.0015(7) -0.0050(7) 0.0052(7)
C15 0.0292(10) 0.0190(9) 0.0594(16) 0.0019(9) 0.0052(10) -0.0038(7)
C16 0.0358(11) 0.0182(10) 0.0538(15) -0.0058(9) 0.0046(10) -0.0033(8)
C17 0.0252(8) 0.0188(9) 0.0385(10) -0.0033(8) 0.0003(7) -0.0017(7)
C18 0.0472(13) 0.0317(12) 0.0380(11) 0.0160(9) 0.0242(10) 0.0156(10)
C19 0.0516(14) 0.0371(12) 0.0243(9) 0.0079(8) 0.0126(9) 0.0180(10)
C20 0.0329(10) 0.0325(10) 0.0211(8) 0.0040(8) 0.0031(7) 0.0104(8)
C22 0.0232(8) 0.0223(9) 0.0285(9) 0.0082(7) 0.0002(7) 0.0040(7)
C23 0.0273(9) 0.0253(10) 0.0395(11) 0.0019(8) -0.0108(8) -0.0031(7)
C24 0.0215(7) 0.0306(10) 0.0294(9) 0.0045(8) 0.0039(7) 0.0066(7)
C25 0.231(11) 0.140(8) 0.111(6) -0.035(5) 0.010(7) 0.061(8)
C26 0.127(6) 0.146(7) 0.164(8) -0.021(6) 0.031(5) -0.032(5)
B1 0.0212(9) 0.0202(10) 0.0511(14) 0.0067(9) 0.0128(9) 0.0006(7)

loop_
_atom_type_symbol
_atom_type_description
_atom_type_scat_dispersion_real
_atom_type_scat_dispersion_imag
_atom_type_scat_source
C C 0.0033 0.0016 'International Tables Vol C Tables 4.2.6.8 and 6.1.1.4'
H H 0.0000 0.0000 'International Tables Vol C Tables 4.2.6.8 and 6.1.1.4'
B B 0.0013 0.0007 'International Tables Vol C Tables 4.2.6.8 and 6.1.1.4'
N N 0.0061 0.0033 'International Tables Vol C Tables 4.2.6.8 and 6.1.1.4'
O O 0.0106 0.0060 'International Tables Vol C Tables 4.2.6.8 and 6.1.1.4'
P P 0.1023 0.0942 'International Tables Vol C Tables 4.2.6.8 and 6.1.1.4'
W W -0.8490 6.8722 'International Tables Vol C Tables 4.2.6.8 and 6.1.1.4'

loop_
_geom_angle_atom_site_label_1
_geom_angle_atom_site_label_2
_geom_angle_atom_site_label_3
_geom_angle
_geom_angle_site_symmetry_3
N8 W N6 87.59(7) .
N8 W N2 100.57(6) .
N6 W N2 78.11(7) .
N8 W C2 93.06(7) .
N6 W C2 161.04(6) .
N2 W C2 83.16(7) .
N8 W C3 92.83(7) .
N6 W C3 160.75(7) .
N2 W C3 120.59(7) .
C2 W C3 38.19(7) .
N8 W N4 173.87(6) .
N6 W N4 86.65(6) .
N2 W N4 80.28(6) .
C2 W N4 93.07(7) .
C3 W N4 91.92(6) .
N8 W P 94.58(5) .
N6 W P 81.21(5) .
N2 W P 153.70(5) .
C2 W P 117.58(5) .
C3 W P 79.57(5) .
N4 W P 82.47(4) .
C23 P C22 101.90(11) .
C23 P C24 100.89(11) .
C22 P C24 101.75(10) .
C23 P W 117.53(8) .
C22 P W 111.95(7) .
C24 P W 120.17(7) .
C5 N1 C2 108.03(15) .
C14 N2 N3 106.74(16) .
C14 N2 W 133.54(14) .
N3 N2 W 119.68(12) .
C12 N3 N2 109.28(19) .
C12 N3 B1 128.86(19) .
N2 N3 B1 121.78(15) .
C17 N4 N5 105.89(16) .
C17 N4 W 134.65(13) .
N5 N4 W 119.06(12) .
C15 N5 N4 109.97(18) .
C15 N5 B1 128.42(18) .
N4 N5 B1 121.40(16) .
C20 N6 N7 107.09(17) .
C20 N6 W 129.81(14) .
N7 N6 W 123.10(14) .
N6 N7 C18 108.6(2) .
N6 N7 B1 118.46(17) .
C18 N7 B1 131.7(2) .
O2 N8 W 178.31(14) .
C3 C2 N1 108.72(15) .
C3 C2 C11 122.27(17) .
N1 C2 C11 114.10(16) .
C3 C2 W 71.38(10) .
N1 C2 W 113.11(11) .
C11 C2 W 120.42(14) .
C2 C3 C4 106.54(15) .
C2 C3 W 70.44(10) .
C4 C3 W 114.94(12) .
C5 C4 C3 100.90(14) .
C5 C4 C9 106.43(15) .
C3 C4 C9 118.13(16) .
N1 C5 C6 126.41(16) .
N1 C5 C4 115.50(17) .
C6 C5 C4 118.03(15) .
C5 C6 C7 110.49(15) .
O1 C7 C10 110.54(16) .
O1 C7 C8 106.41(16) .
C10 C7 C8 109.69(16) .
O1 C7 C6 108.73(14) .
C10 C7 C6 109.71(17) .
C8 C7 C6 111.71(15) .
C7 C8 C9 113.96(16) .
C8 C9 C4 108.58(17) .
N3 C12 C13 108.7(2) .
C12 C13 C14 104.98(19) .
N2 C14 C13 110.3(2) .
N5 C15 C16 108.6(2) .
C15 C16 C17 104.6(2) .
N4 C17 C16 110.9(2) .
N7 C18 C19 109.0(2) .
C18 C19 C20 105.2(2) .
N6 C20 C19 110.1(2) .
O3 C25 C26 128.1(12) .
O3 C25 C25 93.0(15) 3_575
C26 C25 C25 138.5(16) 3_575
N7 B1 N5 110.21(17) .
N7 B1 N3 106.77(17) .
N5 B1 N3 107.29(19) .

loop_
_geom_bond_atom_site_label_1
_geom_bond_atom_site_label_2
_geom_bond_distance
_geom_bond_site_symmetry_2
W N8 1.7747(15) .
W N6 2.2015(16) .
W N2 2.2118(16) .
W C2 2.2184(18) .
W C3 2.2310(18) .
W N4 2.2479(17) .
W P 2.4998(7) .
P C23 1.814(2) .
P C22 1.822(2) .
P C24 1.824(2) .
O1 C7 1.431(2) .
O2 N8 1.228(2) .
O3 C25 1.243(14) .
N1 C5 1.280(2) .
N1 C2 1.472(2) .
N2 C14 1.335(3) .
N2 N3 1.372(2) .
N3 C12 1.347(3) .
N3 B1 1.552(3) .
N4 C17 1.341(3) .
N4 N5 1.364(2) .
N5 C15 1.342(3) .
N5 B1 1.551(3) .
N6 C20 1.344(3) .
N6 N7 1.355(2) .
N7 C18 1.363(3) .
N7 B1 1.532(4) .
C2 C3 1.455(3) .
C2 C11 1.508(3) .
C3 C4 1.525(3) .
C4 C5 1.512(3) .
C4 C9 1.538(3) .
C5 C6 1.499(3) .
C6 C7 1.547(2) .
C7 C10 1.526(3) .
C7 C8 1.534(3) .
C8 C9 1.538(3) .
C12 C13 1.377(4) .
C13 C14 1.397(3) .
C15 C16 1.380(4) .
C16 C17 1.388(3) .
C18 C19 1.363(4) .
C19 C20 1.387(3) .
C25 C26 1.381(13) .
C25 C25 1.60(2) 3_575
